data_2000511
loop_
_publ_author_name
'Romero, R. R.'
'Cervantes-Lee, F.'
'Porter, L. C.'

_publ_section_title
;
 Structure of
 \m-dioxane-bis[(ethanol)bis(hexafluoroacetylacetonato)nickel(II)]
;
_journal_issue 10
_journal_name_full 'Acta Crystallographica Section C'
_journal_page_first 1764
_journal_page_last 1767
_journal_paper_doi 10.1107/S0108270192001884
_journal_volume 48
_journal_year 1992
_chemical_formula_moiety 'C28 H24 F24 Ni2 O12'
_chemical_formula_sum 'C28 H24 F24 Ni2 O12'
_chemical_formula_weight 1125.9
_space_group_IT_number 2
_space_group_name_Hall '-P 1'
_space_group_name_H-M_alt 'P -1'
_symmetry_cell_setting triclinic
_symmetry_space_group_name_H-M 'P -1'
_cell_angle_alpha 100.48(3)
_cell_angle_beta 105.45(3)
_cell_angle_gamma 108.87(3)
_cell_formula_units_Z 1
_cell_length_a 9.890(4)
_cell_length_b 10.942(4)
_cell_length_c 11.114(4)
_cell_volume 1048.5(8)
_diffrn_radiation_type Mo
_diffrn_radiation_wavelength 0.71073
_exptl_absorpt_coefficient_mu 1.057
_exptl_crystal_density_diffrn 1.783
_exptl_crystal_F_000 560
_cod_data_source_file hh0565.cif
_cod_data_source_block hh0565a
_cod_original_cell_volume 1048.5(7)
_cod_database_code 2000511

loop_
_space_group_symop_id
_space_group_symop_operation_xyz
1 x,y,z
2 -x,-y,-z

loop_
_atom_site_label
_atom_site_fract_x
_atom_site_fract_y
_atom_site_fract_z
_atom_site_U_iso_or_equiv
Ni(1) .12850(10) .32940(10) .48100(10) .0410(10)
F(1) .4945(7) .3458(9) .9304(5) .210(6)
F(2) .4849(7) .2238(7) .7588(6) .171(4)
F(3) .5949(6) .4240(8) .8121(7) .179(5)
F(4) .0546(7) .3947(7) .9382(4) .153(4)
F(5) -.0746(6) .4524(5) .7949(4) .112(3)
F(6) -.1258(8) .2487(6) .7790(7) .165(5)
F(7) .3559(6) .2804(6) .1654(5) .155(4)
F(8) .2524(7) .0840(6) .1710(5) .149(4)
F(9) .1540(6) .1459(5) .0163(4) .118(3)
F(10) -.2974(6) .1760(8) .0194(5) .184(5)
F(11) -.3092(6) .3089(6) .1719(5) .149(3)
F(12) -.3605(6) .1153(7) .1672(7) .186(5)
O(1) .0329(4) .3582(4) .6176(3) .052(2)
O(2) .3182(4) .3428(4) .6171(4) .054(2)
O(3) .2171(4) .2846(4) .3436(4) .052(2)
O(4) -.0695(4) .2983(3) .3445(3) .048(2)
O(5) .2123(5) .5308(4) .5015(4) .063(2)
O(6) .0379(4) .1187(3) .4632(4) .058(2)
C(1) .3297(7) .3443(6) .7322(6) .054(3)
C(2) .2274(8) .3541(6) .7933(5) .067(4)
C(3) .0900(7) .3604(5) .7344(5) .052(3)
C(4) .4743(10) .3334(10) .8093(8) .091(5)
C(5) -.0136(10) .3665(9) .8132(7) .078(5)
C(6) .1378(7) .2314(5) .2245(6) .050(3)
C(7) -.0106(7) .2084(6) .1621(5) .061(3)
C(8) -.1036(7) .2438(5) .2242(5) .052(3)
C(9) .2286(10) .1859(9) .1458(7) .079(4)
C(10) -.2660(10) .2133(10) .1429(7) .089(5)
C(11) .1195(7) .0319(6) .4490(6) .060(3)
C(12) -.1174(6) .0421(6) .4490(6) .057(3)
C(13) .3628(10) .6058(8) .5125(9) .107(5)
C(14) .4047(10) .7486(9) .5249(9) .129(6)

loop_
_geom_bond_atom_site_label_1
_geom_bond_atom_site_label_2
_geom_bond_distance
Ni(1) O(1) 2.019(5)
Ni(1) O(3) 2.015(5)
Ni(1) O(5) 2.032(4)
O(1) C(3) 1.263(7)
O(3) C(6) 1.256(6)
O(5) C(13) 1.407(10)
O(6) C(12) 1.441(7)
C(1) C(4) 1.513(12)
C(3) C(5) 1.523(12)
C(6) C(9) 1.539(13)
C(8) C(10) 1.510(11)
Ni(1) O(2) 2.014(4)
Ni(1) O(4) 2.013(4)
Ni(1) O(6) 2.136(4)
O(2) C(1) 1.251(8)
O(4) C(8) 1.264(7)
O(6) C(11) 1.445(9)
C(1) C(2) 1.380(11)
C(2) C(3) 1.372(10)
C(6) C(7) 1.361(9)
C(7) C(8) 1.394(11)
C(13) C(14) 1.451(13)
